data_2106748
loop_
_publ_author_name
'Arakcheeva, A.V.'
'Chapuis, G.'
'Birkedal, H.'
'Grinevich, V.V.'
'Pattison, P.'

_publ_section_title
;
 The commensurate composite sigma-structure of beta-tantalum
;
_journal_name_full 'Acta Crystallographica B (39,1983-)'
_journal_page_first 324
_journal_page_last 336
_journal_volume 59
_journal_year 2003
_chemical_formula_sum Ta
_space_group_IT_number 113
_symmetry_space_group_name_Hall 'P -4 2ab'
_symmetry_space_group_name_H-M 'P -4 21 m'
_cell_angle_alpha 90
_cell_angle_beta 90
_cell_angle_gamma 90
_cell_formula_units_Z 30
_cell_length_a 10.211
_cell_length_b 10.211
_cell_length_c 5.3064
_cell_volume 553.269
_citation_journal_id_ASTM ASBSDK
_cod_data_source_file Arakcheeva_ASBSDK_2003_1649.cif
_cod_data_source_block Ta1
_cod_original_cell_volume 553.2693
_cod_original_formula_sum Ta1
_cod_database_code 2106748

loop_
_symmetry_equiv_pos_as_xyz
x,y,z
y,-x,-z
-x,-y,z
-y,x,-z
x+1/2,-y+1/2,-z
-y+1/2,-x+1/2,z
-x+1/2,y+1/2,-z
y+1/2,x+1/2,z

loop_
_atom_site_label
_atom_site_type_symbol
_atom_site_fract_x
_atom_site_fract_y
_atom_site_fract_z
_atom_site_occupancy
_atom_site_U_iso_or_equiv
Ta4 Ta 0.1033 -0.6033 0.235 1 0.0
Ta2 Ta 0.7598 0.0677 0.235 1 0.0
Ta3 Ta 0.0343 0.1267 0.255 1 0.0
Ta1 Ta 0.5 0 0.228 1 0.0
Ta6 Ta 0.8196 0.3196 0.491 1 0.0
Ta5 Ta 0.8142 0.3142 0.003 1 0.0
